data_7100190
loop_
_publ_author_name
'Philip Dyer'
'John Fawcett'
'Gerry A. Griffith'
'Martin J. Hanton'
'Celine Olivier'
'A.R. Patterson'
'Samuel Suhard'

_publ_section_title
;
Sterically-controlled regioselective
para-substitutions of aniline
;
_journal_name_full 'Chemical Communications'
_journal_paper_doi 10.1039/b506824j
_journal_year 2005
_chemical_formula_sum 'C19 H36 Li N3'
_chemical_formula_weight 313.45
_space_group_IT_number 19
_symmetry_cell_setting orthorhombic
_symmetry_space_group_name_Hall 'P 2ac 2ab'
_symmetry_space_group_name_H-M 'P 21 21 21'
_cell_angle_alpha 90.00
_cell_angle_beta 90.00
_cell_angle_gamma 90.00
_cell_formula_units_Z 4
_cell_length_a 9.1878(18)
_cell_length_b 14.344(3)
_cell_length_c 15.575(3)
_cell_measurement_temperature 150(2)
_cell_volume 2052.7(7)
_diffrn_ambient_temperature 150(2)
_exptl_crystal_density_diffrn 1.014
_cod_depositor_comments
;
The following automatic conversions were performed:
'_symmetry_cell_setting' value 'Orthorhombic' changed to 'orthorhombic'
according to '/home/saulius/struct/CIF-dictionaries/cif_core.dic'
dictionary named 'cif_core.dic' version 2.4.1 from 2010-06-29.

Automatic conversion script
Id: cif_fix_enum 1527 2010-12-29 10:47:43Z saulius 
;
_cod_database_code 7100190

loop_
_symmetry_equiv_pos_as_xyz
'x, y, z'
'-x+1/2, -y, z+1/2'
'-x, y+1/2, -z+1/2'
'x+1/2, -y+1/2, -z'

loop_
_atom_site_label
_atom_site_type_symbol
_atom_site_fract_x
_atom_site_fract_y
_atom_site_fract_z
_atom_site_U_iso_or_equiv
_atom_site_adp_type
_atom_site_occupancy
_atom_site_symmetry_multiplicity
_atom_site_calc_flag
_atom_site_refinement_flags
_atom_site_disorder_assembly
_atom_site_disorder_group
Li1 Li 0.7143(6) -0.0016(4) 0.1912(3) 0.0447(14) Uani 1 1 d . . .
N1 N 0.8207(2) 0.09811(18) 0.24270(14) 0.0361(7) Uani 1 1 d . . .
N2 N 0.6145(3) -0.12405(19) 0.23128(14) 0.0413(7) Uani 1 1 d . . .
N3 N 0.5710(3) 0.00534(18) 0.09191(15) 0.0387(7) Uani 1 1 d . . .
C1 C 0.7694(3) 0.1356(2) 0.31578(18) 0.0356(8) Uani 1 1 d . . .
C2 C 0.8331(3) 0.2032(2) 0.36866(18) 0.0389(8) Uani 1 1 d . . .
H2 H 0.9223 0.2286 0.3529 0.047 Uiso 1 1 calc R . .
C3 C 0.7679(4) 0.2330(2) 0.44305(19) 0.0437(9) Uani 1 1 d . . .
H3 H 0.8148 0.2778 0.4761 0.052 Uiso 1 1 calc R . .
C4 C 0.6349(4) 0.1988(2) 0.47067(19) 0.0440(9) Uani 1 1 d . . .
H4 H 0.5928 0.2189 0.5217 0.053 Uiso 1 1 calc R . .
C5 C 0.5684(3) 0.1343(2) 0.41945(18) 0.0425(8) Uani 1 1 d . . .
H5 H 0.4783 0.1106 0.4356 0.051 Uiso 1 1 calc R . .
C6 C 0.6311(3) 0.1037(2) 0.34508(17) 0.0394(8) Uani 1 1 d . . .
H6 H 0.5813 0.0602 0.3120 0.047 Uiso 1 1 calc R . .
C7 C 0.9565(3) 0.1331(2) 0.20631(18) 0.0411(8) Uani 1 1 d . . .
H7 H 0.9900 0.1845 0.2428 0.049 Uiso 1 1 calc R . .
C8 C 1.0741(4) 0.0585(3) 0.2069(2) 0.0496(9) Uani 1 1 d . . .
H8 H 1.1605 0.0847 0.1790 0.060 Uiso 1 1 calc R . .
C9 C 1.1152(4) 0.0338(3) 0.2981(2) 0.0783(14) Uani 1 1 d . . .
H9A H 1.1471 0.0888 0.3276 0.117 Uiso 1 1 calc R . .
H9B H 1.1923 -0.0113 0.2975 0.117 Uiso 1 1 calc R . .
H9C H 1.0321 0.0081 0.3271 0.117 Uiso 1 1 calc R . .
C10 C 1.0313(4) -0.0291(3) 0.1582(3) 0.0842(14) Uani 1 1 d . . .
H10A H 1.1159 -0.0673 0.1494 0.126 Uiso 1 1 calc R . .
H10B H 0.9906 -0.0122 0.1036 0.126 Uiso 1 1 calc R . .
H10C H 0.9605 -0.0633 0.1908 0.126 Uiso 1 1 calc R . .
C11 C 0.9253(4) 0.1731(3) 0.11736(19) 0.0483(9) Uani 1 1 d . . .
H11 H 0.8698 0.1262 0.0854 0.058 Uiso 1 1 calc R . .
C12 C 0.8304(4) 0.2591(3) 0.1256(3) 0.0765(14) Uani 1 1 d . . .
H12A H 0.8842 0.3077 0.1536 0.115 Uiso 1 1 calc R . .
H12B H 0.7456 0.2443 0.1590 0.115 Uiso 1 1 calc R . .
H12C H 0.8012 0.2796 0.0696 0.115 Uiso 1 1 calc R . .
C13 C 1.0591(4) 0.1962(3) 0.0653(2) 0.0736(13) Uani 1 1 d . . .
H13A H 1.1248 0.2327 0.0995 0.110 Uiso 1 1 calc R . .
H13B H 1.0313 0.2311 0.0153 0.110 Uiso 1 1 calc R . .
H13C H 1.1063 0.1396 0.0479 0.110 Uiso 1 1 calc R . .
C14 C 0.4749(3) -0.1187(2) 0.1855(2) 0.0505(9) Uani 1 1 d . . .
H14A H 0.4100 -0.0771 0.2163 0.061 Uiso 1 1 calc R . .
H14B H 0.4305 -0.1800 0.1843 0.061 Uiso 1 1 calc R . .
C15 C 0.4929(4) -0.0841(2) 0.09525(19) 0.0497(9) Uani 1 1 d . . .
H15A H 0.5462 -0.1301 0.0621 0.060 Uiso 1 1 calc R . .
H15B H 0.3977 -0.0766 0.0692 0.060 Uiso 1 1 calc R . .
C16 C 0.7008(4) -0.2018(3) 0.1979(2) 0.0603(11) Uani 1 1 d . . .
H16A H 0.7894 -0.2071 0.2302 0.090 Uiso 1 1 calc R . .
H16B H 0.7236 -0.1906 0.1386 0.090 Uiso 1 1 calc R . .
H16C H 0.6461 -0.2585 0.2028 0.090 Uiso 1 1 calc R . .
C17 C 0.5879(4) -0.1429(2) 0.32204(18) 0.0620(11) Uani 1 1 d . . .
H17A H 0.5431 -0.2030 0.3281 0.093 Uiso 1 1 calc R . .
H17B H 0.5246 -0.0960 0.3451 0.093 Uiso 1 1 calc R . .
H17C H 0.6786 -0.1422 0.3526 0.093 Uiso 1 1 calc R . .
C18 C 0.6230(4) 0.0211(3) 0.00468(18) 0.0556(10) Uani 1 1 d . . .
H18A H 0.6876 -0.0285 -0.0115 0.083 Uiso 1 1 calc R . .
H18B H 0.6740 0.0794 0.0021 0.083 Uiso 1 1 calc R . .
H18C H 0.5417 0.0226 -0.0340 0.083 Uiso 1 1 calc R . .
C19 C 0.4765(4) 0.0819(2) 0.1158(2) 0.0594(11) Uani 1 1 d . . .
H19A H 0.3979 0.0864 0.0754 0.089 Uiso 1 1 calc R . .
H19B H 0.5310 0.1390 0.1157 0.089 Uiso 1 1 calc R . .
H19C H 0.4379 0.0710 0.1722 0.089 Uiso 1 1 calc R . .

loop_
_atom_site_aniso_label
_atom_site_aniso_U_11
_atom_site_aniso_U_22
_atom_site_aniso_U_33
_atom_site_aniso_U_23
_atom_site_aniso_U_13
_atom_site_aniso_U_12
Li1 0.043(3) 0.047(4) 0.044(3) -0.001(3) 0.003(3) -0.005(3)
N1 0.0304(14) 0.0384(17) 0.0394(15) -0.0048(13) 0.0076(11) -0.0055(13)
N2 0.0439(16) 0.0439(18) 0.0361(14) -0.0001(13) -0.0003(12) -0.0021(15)
N3 0.0427(16) 0.0325(16) 0.0411(15) -0.0029(13) -0.0004(13) -0.0002(14)
C1 0.0338(17) 0.036(2) 0.0374(17) 0.0013(16) 0.0006(14) -0.0017(16)
C2 0.0385(19) 0.039(2) 0.0392(18) -0.0054(16) -0.0024(15) -0.0014(17)
C3 0.045(2) 0.042(2) 0.045(2) -0.0070(17) -0.0061(17) 0.0028(17)
C4 0.041(2) 0.053(2) 0.0385(18) -0.0013(17) 0.0032(16) 0.0114(19)
C5 0.0340(18) 0.049(2) 0.0447(18) -0.0026(17) 0.0033(16) 0.0047(18)
C6 0.0362(17) 0.042(2) 0.0399(17) -0.0061(16) 0.0026(15) -0.0055(16)
C7 0.0371(18) 0.047(2) 0.0392(17) 0.0020(16) 0.0072(15) -0.0064(17)
C8 0.037(2) 0.059(3) 0.052(2) 0.0113(18) 0.0129(17) 0.0068(19)
C9 0.057(2) 0.096(4) 0.082(3) 0.039(3) 0.009(2) 0.018(2)
C10 0.070(3) 0.063(3) 0.119(4) -0.014(3) 0.029(3) 0.014(3)
C11 0.046(2) 0.059(3) 0.0403(18) 0.0077(16) 0.0002(16) -0.011(2)
C12 0.065(3) 0.072(3) 0.092(3) 0.037(2) -0.002(2) 0.003(3)
C13 0.066(3) 0.098(4) 0.057(2) 0.019(2) 0.010(2) -0.014(3)
C14 0.0383(19) 0.056(3) 0.058(2) -0.002(2) -0.0023(17) -0.0155(18)
C15 0.051(2) 0.045(2) 0.053(2) -0.0008(18) -0.0160(17) -0.0122(19)
C16 0.057(2) 0.054(3) 0.070(3) -0.007(2) 0.000(2) 0.007(2)
C17 0.086(3) 0.052(2) 0.049(2) 0.0125(18) 0.008(2) -0.017(2)
C18 0.068(3) 0.057(3) 0.0417(19) -0.0005(16) 0.0012(19) -0.001(2)
C19 0.058(2) 0.049(3) 0.071(2) -0.005(2) -0.002(2) 0.018(2)

loop_
_geom_bond_atom_site_label_1
_geom_bond_atom_site_label_2
_geom_bond_distance
_geom_bond_site_symmetry_2
_geom_bond_publ_flag
Li1 N1 1.910(6) . ?
Li1 N3 2.033(6) . ?
Li1 N2 2.077(6) . ?
N1 C1 1.344(3) . ?
N1 C7 1.459(3) . ?
N2 C17 1.460(3) . ?
N2 C16 1.464(4) . ?
N2 C14 1.469(3) . ?
N3 C19 1.448(4) . ?
N3 C18 1.458(3) . ?
N3 C15 1.471(4) . ?
C1 C2 1.400(4) . ?
C1 C6 1.425(4) . ?
C2 C3 1.373(4) . ?
C3 C4 1.385(4) . ?
C4 C5 1.366(4) . ?
C5 C6 1.366(4) . ?
C7 C8 1.520(4) . ?
C7 C11 1.526(4) . ?
C8 C9 1.512(4) . ?
C8 C10 1.521(5) . ?
C11 C13 1.510(4) . ?
C11 C12 1.516(4) . ?
C14 C15 1.500(4) . ?
